data_7217797
loop_
_publ_author_name
'Ren, Xiaoyan'
'Pan, Qinhe'
'Liu, Jiancong'
'Li, Yi'
'Wang, Fuxiang'
'Li, Jiyang'
'Xu, Yan'
'Li, Li'

_publ_section_title
;
 A family of germanates constructed from Ge7clusters co-templated by metal
 complexes and organic/inorganic species
;
_journal_issue 40
_journal_name_full CrystEngComm
_journal_page_first 9545
_journal_paper_doi 10.1039/C4CE00671B
_journal_volume 16
_journal_year 2014
_chemical_formula_moiety '[Ni (C4H14N3)2]2 Cl [Ge7O13(OH)2F3)]'
_chemical_formula_sum 'C16 H54 Cl F3 Ge7 N12 Ni2 O15'
_chemical_formula_weight 1372.71
_space_group_IT_number 13
_symmetry_cell_setting monoclinic
_symmetry_space_group_name_Hall '-P 2yac'
_symmetry_space_group_name_H-M 'P 1 2/n 1'
_atom_sites_solution_hydrogens geom
_atom_sites_solution_primary direct
_atom_sites_solution_secondary difmap
_audit_creation_method SHELXL-97
_audit_update_record
;
2014-07-20 # Formatted by publCIF
;
_cell_angle_alpha 90.00
_cell_angle_beta 101.292(2)
_cell_angle_gamma 90.00
_cell_formula_units_Z 2
_cell_length_a 8.8785(7)
_cell_length_b 17.4501(14)
_cell_length_c 13.1922(11)
_cell_measurement_temperature 293(2)
_cell_volume 2004.3(3)
_computing_cell_refinement Process-auto
_computing_data_collection Process-auto
_computing_data_reduction Process-auto
_computing_molecular_graphics SHELXP-97
_computing_publication_material SHELXP-97
_computing_structure_refinement 'SHELXL-97 (Sheldrick, 1997)'
_computing_structure_solution 'SHELXS-97 (Sheldrick, 1990)'
_diffrn_ambient_temperature 293(2)
_diffrn_measured_fraction_theta_full 0.998
_diffrn_measured_fraction_theta_max 0.998
_diffrn_radiation_monochromator graphite
_diffrn_radiation_source 'fine-focus sealed tube'
_diffrn_radiation_type MoK\a
_diffrn_radiation_wavelength 0.71073
_diffrn_reflns_av_R_equivalents 0.0782
_diffrn_reflns_av_sigmaI/netI 0.1069
_diffrn_reflns_limit_h_max 9
_diffrn_reflns_limit_h_min -11
_diffrn_reflns_limit_k_max 21
_diffrn_reflns_limit_k_min -21
_diffrn_reflns_limit_l_max 16
_diffrn_reflns_limit_l_min -13
_diffrn_reflns_number 11746
_diffrn_reflns_theta_full 26.35
_diffrn_reflns_theta_max 26.35
_diffrn_reflns_theta_min 1.17
_exptl_absorpt_coefficient_mu 6.244
_exptl_absorpt_correction_T_max 0.7883
_exptl_absorpt_correction_T_min 0.5579
_exptl_absorpt_correction_type multi-scan
_exptl_absorpt_process_details SADABS
_exptl_crystal_colour red
_exptl_crystal_density_diffrn 2.275
_exptl_crystal_density_method 'not measured'
_exptl_crystal_description prism
_exptl_crystal_F_000 1356
_exptl_crystal_size_max 0.08
_exptl_crystal_size_mid 0.08
_exptl_crystal_size_min 0.04
_refine_diff_density_max 0.948
_refine_diff_density_min -0.775
_refine_diff_density_rms 0.146
_refine_ls_extinction_method none
_refine_ls_goodness_of_fit_ref 1.032
_refine_ls_hydrogen_treatment constr
_refine_ls_matrix_type full
_refine_ls_number_parameters 258
_refine_ls_number_reflns 4088
_refine_ls_number_restraints 0
_refine_ls_restrained_S_all 1.032
_refine_ls_R_factor_all 0.0806
_refine_ls_R_factor_gt 0.0410
_refine_ls_shift/su_max 0.002
_refine_ls_shift/su_mean 0.000
_refine_ls_structure_factor_coef Fsqd
_refine_ls_weighting_details 'calc w=1/[\s^2^(Fo^2^)+(0.0091P)^2^+0.0000P] where P=(Fo^2^+2Fc^2^)/3'
_refine_ls_weighting_scheme calc
_refine_ls_wR_factor_gt 0.0687
_refine_ls_wR_factor_ref 0.0894
_reflns_number_gt 2416
_reflns_number_total 4088
_reflns_threshold_expression >2sigma(I)
_cod_data_source_file c4ce00671b2.cif
_cod_data_source_block a
_cod_depositor_comments 'Adding full bibliography for 7217797--7217800.cif.'
_cod_original_sg_symbol_H-M P2/n
_cod_database_code 7217797

loop_
_symmetry_equiv_pos_as_xyz
'x, y, z'
'-x+1/2, y, -z+1/2'
'-x, -y, -z'
'x-1/2, -y, z-1/2'

loop_
_atom_site_label
_atom_site_type_symbol
_atom_site_fract_x
_atom_site_fract_y
_atom_site_fract_z
_atom_site_U_iso_or_equiv
_atom_site_adp_type
_atom_site_occupancy
_atom_site_symmetry_multiplicity
_atom_site_calc_flag
_atom_site_refinement_flags
Ge1 Ge 0.2500 0.33605(6) 0.7500 0.0207(3) Uani 1 2 d S
Ge2 Ge 0.31991(9) 0.14227(4) 0.66166(6) 0.0219(2) Uani 1 1 d .
Ge3 Ge 0.07913(8) 0.25656(5) 0.54910(6) 0.0249(2) Uani 1 1 d .
Ge4 Ge -0.06651(8) 0.25603(4) 0.73824(6) 0.0226(2) Uani 1 1 d .
Ni1 Ni 0.7500 -0.06113(8) 0.7500 0.0311(4) Uani 1 2 d S
Ni2 Ni 0.5000 0.5000 0.5000 0.0284(4) Uani 1 2 d S
Cl1 Cl 0.7500 -0.32835(18) 0.7500 0.0530(9) Uani 1 2 d S
F1 F 0.2500 0.4396(3) 0.7500 0.0323(16) Uani 1 2 d S
F2 F 0.3722(4) 0.0602(2) 0.5912(3) 0.0348(11) Uani 1 1 d .
O1 O 0.2500 0.2215(3) 0.7500 0.0180(16) Uani 1 2 d S
O2 O 0.1738(5) 0.3359(3) 0.6070(3) 0.0233(12) Uani 1 1 d .
O3 O 0.0487(5) 0.3345(3) 0.7770(3) 0.0248(12) Uani 1 1 d .
O4 O 0.5134(5) 0.1738(3) 0.6872(4) 0.0268(12) Uani 1 1 d .
O5 O 0.2500 0.0806(3) 0.7500 0.0214(17) Uani 1 2 d S
O6 O 0.1967(5) 0.1765(3) 0.5481(3) 0.0290(13) Uani 1 1 d .
O7 O -0.0001(5) 0.2770(3) 0.4196(4) 0.0391(15) Uani 1 1 d .
H7 H 0.0690 0.2872 0.3886 0.080 Uiso 1 1 calc .
O8 O -0.0760(5) 0.2332(3) 0.6077(4) 0.0289(13) Uani 1 1 d .
O9 O -0.2500 0.2846(4) 0.7500 0.0310(19) Uani 1 2 d S
N1 N 0.6702(7) -0.1510(4) 0.6393(5) 0.0395(18) Uani 1 1 d .
H1A H 0.7064 -0.1435 0.5809 0.047 Uiso 1 1 calc .
H1B H 0.7032 -0.1970 0.6657 0.047 Uiso 1 1 calc .
N2 N 0.5192(7) -0.0568(4) 0.7560(5) 0.0394(19) Uani 1 1 d .
H2 H 0.4756 -0.0184 0.7135 0.047 Uiso 1 1 calc .
N3 N 0.7678(8) 0.0193(4) 0.8731(5) 0.0446(19) Uani 1 1 d .
H3A H 0.8256 -0.0001 0.9311 0.053 Uiso 1 1 calc .
H3B H 0.8121 0.0628 0.8569 0.053 Uiso 1 1 calc .
N4 N 0.5517(7) 0.4609(4) 0.3563(5) 0.0441(19) Uani 1 1 d .
H4A H 0.4640 0.4482 0.3127 0.053 Uiso 1 1 calc .
H4B H 0.5971 0.4988 0.3271 0.053 Uiso 1 1 calc .
N5 N 0.6460(8) 0.4116(4) 0.5587(6) 0.0441(19) Uani 1 1 d .
H5 H 0.6091 0.3886 0.6107 0.053 Uiso 1 1 calc .
N6 N 0.7001(7) 0.5647(4) 0.5301(5) 0.0388(18) Uani 1 1 d .
H6A H 0.7051 0.5948 0.4754 0.047 Uiso 1 1 calc .
H6B H 0.7001 0.5951 0.5852 0.047 Uiso 1 1 calc .
C1 C 0.5006(10) -0.1484(5) 0.6171(7) 0.054(3) Uani 1 1 d .
H1C H 0.4595 -0.1974 0.5900 0.064 Uiso 1 1 calc .
H1D H 0.4649 -0.1093 0.5658 0.064 Uiso 1 1 calc .
C2 C 0.4468(9) -0.1307(5) 0.7144(8) 0.052(3) Uani 1 1 d .
H2A H 0.4763 -0.1715 0.7643 0.062 Uiso 1 1 calc .
H2B H 0.3358 -0.1261 0.7008 0.062 Uiso 1 1 calc .
C3 C 0.5117(10) -0.0354(6) 0.8624(7) 0.050(3) Uani 1 1 d .
H3C H 0.5496 -0.0769 0.9094 0.060 Uiso 1 1 calc .
H3D H 0.4064 -0.0245 0.8678 0.060 Uiso 1 1 calc .
C4 C 0.6103(11) 0.0352(5) 0.8893(7) 0.051(3) Uani 1 1 d .
H4C H 0.5666 0.0777 0.8460 0.061 Uiso 1 1 calc .
H4D H 0.6135 0.0491 0.9609 0.061 Uiso 1 1 calc .
C5 C 0.6535(10) 0.3943(6) 0.3733(8) 0.059(3) Uani 1 1 d .
H5A H 0.7586 0.4102 0.3749 0.070 Uiso 1 1 calc .
H5B H 0.6245 0.3579 0.3173 0.070 Uiso 1 1 calc .
C6 C 0.6408(9) 0.3572(5) 0.4752(8) 0.055(3) Uani 1 1 d .
H6C H 0.5451 0.3289 0.4662 0.066 Uiso 1 1 calc .
H6D H 0.7242 0.3208 0.4942 0.066 Uiso 1 1 calc .
C7 C 0.7983(10) 0.4423(6) 0.6005(8) 0.062(3) Uani 1 1 d .
H7A H 0.8745 0.4040 0.5929 0.074 Uiso 1 1 calc .
H7B H 0.8064 0.4518 0.6738 0.074 Uiso 1 1 calc .
C8 C 0.8332(10) 0.5134(6) 0.5505(8) 0.058(3) Uani 1 1 d .
H8A H 0.9182 0.5393 0.5946 0.070 Uiso 1 1 calc .
H8B H 0.8642 0.5012 0.4858 0.070 Uiso 1 1 calc .

loop_
_atom_site_aniso_label
_atom_site_aniso_U_11
_atom_site_aniso_U_22
_atom_site_aniso_U_33
_atom_site_aniso_U_23
_atom_site_aniso_U_13
_atom_site_aniso_U_12
Ge1 0.0170(6) 0.0216(6) 0.0244(7) 0.000 0.0059(5) 0.000
Ge2 0.0197(4) 0.0242(4) 0.0222(5) -0.0011(4) 0.0048(3) 0.0014(4)
Ge3 0.0210(5) 0.0306(5) 0.0232(5) 0.0005(4) 0.0041(4) 0.0029(4)
Ge4 0.0149(4) 0.0258(5) 0.0282(5) -0.0007(4) 0.0066(3) -0.0001(4)
Ni1 0.0338(9) 0.0352(9) 0.0274(9) 0.000 0.0136(7) 0.000
Ni2 0.0267(8) 0.0286(8) 0.0301(9) 0.0063(7) 0.0063(7) -0.0015(7)
Cl1 0.066(2) 0.044(2) 0.044(2) 0.000 -0.0007(17) 0.000
F1 0.025(3) 0.027(3) 0.047(4) 0.000 0.014(3) 0.000
F2 0.035(3) 0.035(3) 0.036(3) -0.006(2) 0.008(2) 0.006(2)
O1 0.013(4) 0.026(4) 0.013(4) 0.000 0.001(3) 0.000
O2 0.022(3) 0.024(3) 0.024(3) 0.004(2) 0.005(2) -0.001(2)
O3 0.017(3) 0.026(3) 0.033(3) -0.003(2) 0.008(2) -0.004(2)
O4 0.022(3) 0.032(3) 0.027(3) -0.003(3) 0.008(2) -0.001(2)
O5 0.017(4) 0.019(4) 0.029(4) 0.000 0.004(3) 0.000
O6 0.031(3) 0.036(3) 0.020(3) -0.004(3) 0.005(2) 0.010(2)
O7 0.036(3) 0.058(4) 0.021(3) 0.007(3) -0.001(2) 0.005(3)
O8 0.023(3) 0.032(3) 0.034(3) -0.002(3) 0.012(2) -0.005(2)
O9 0.012(4) 0.040(5) 0.044(5) 0.000 0.012(3) 0.000
N1 0.043(4) 0.047(4) 0.035(4) 0.005(4) 0.021(3) -0.001(4)
N2 0.036(4) 0.056(5) 0.031(4) 0.016(4) 0.016(3) 0.018(4)
N3 0.055(5) 0.047(5) 0.035(5) -0.006(4) 0.015(4) 0.004(4)
N4 0.039(4) 0.050(5) 0.043(5) 0.001(4) 0.009(4) -0.007(4)
N5 0.044(5) 0.038(4) 0.048(5) 0.003(4) 0.002(4) 0.000(4)
N6 0.044(4) 0.044(4) 0.032(4) -0.003(4) 0.016(3) -0.013(4)
C1 0.046(6) 0.061(7) 0.055(7) -0.014(6) 0.012(5) -0.012(5)
C2 0.032(5) 0.051(6) 0.077(8) -0.007(6) 0.020(5) -0.010(5)
C3 0.056(6) 0.061(7) 0.042(6) 0.015(5) 0.028(5) 0.026(5)
C4 0.072(7) 0.053(6) 0.032(6) 0.001(5) 0.023(5) 0.033(6)
C5 0.042(6) 0.072(7) 0.066(8) -0.026(6) 0.022(5) 0.000(5)
C6 0.035(6) 0.040(6) 0.086(8) 0.000(6) 0.000(5) 0.016(5)
C7 0.045(6) 0.051(6) 0.077(8) 0.003(6) -0.018(6) 0.010(5)
C8 0.029(5) 0.063(7) 0.082(8) -0.007(6) 0.010(5) 0.000(5)

loop_
_atom_type_symbol
_atom_type_description
_atom_type_scat_dispersion_real
_atom_type_scat_dispersion_imag
_atom_type_scat_source
C C 0.0033 0.0016 'International Tables Vol C Tables 4.2.6.8 and 6.1.1.4'
H H 0.0000 0.0000 'International Tables Vol C Tables 4.2.6.8 and 6.1.1.4'
N N 0.0061 0.0033 'International Tables Vol C Tables 4.2.6.8 and 6.1.1.4'
O O 0.0106 0.0060 'International Tables Vol C Tables 4.2.6.8 and 6.1.1.4'
F F 0.0171 0.0103 'International Tables Vol C Tables 4.2.6.8 and 6.1.1.4'
Ni Ni 0.3393 1.1124 'International Tables Vol C Tables 4.2.6.8 and 6.1.1.4'
Ge Ge 0.1547 1.8001 'International Tables Vol C Tables 4.2.6.8 and 6.1.1.4'
Cl Cl 0.1484 0.1585 'International Tables Vol C Tables 4.2.6.8 and 6.1.1.4'

loop_
_geom_angle_atom_site_label_1
_geom_angle_atom_site_label_2
_geom_angle_atom_site_label_3
_geom_angle
_geom_angle_site_symmetry_1
_geom_angle_site_symmetry_3
F1 Ge1 O2 90.08(14) . .
F1 Ge1 O2 90.08(14) . 2_556
O2 Ge1 O2 179.8(3) . 2_556
F1 Ge1 O3 90.84(14) . .
O2 Ge1 O3 91.21(19) . .
O2 Ge1 O3 88.79(19) 2_556 .
F1 Ge1 O3 90.84(14) . 2_556
O2 Ge1 O3 88.79(19) . 2_556
O2 Ge1 O3 91.21(19) 2_556 2_556
O3 Ge1 O3 178.3(3) . 2_556
F1 Ge1 O1 180 . .
O2 Ge1 O1 89.92(14) . .
O2 Ge1 O1 89.92(14) 2_556 .
O3 Ge1 O1 89.16(14) . .
O3 Ge1 O1 89.16(14) 2_556 .
O4 Ge2 O6 118.1(2) . .
O4 Ge2 O5 120.73(16) . .
O6 Ge2 O5 121.18(16) . .
O4 Ge2 F2 90.4(2) . .
O6 Ge2 F2 90.61(19) . .
O5 Ge2 F2 90.9(2) . .
O4 Ge2 O1 94.30(17) . .
O6 Ge2 O1 92.81(17) . .
O5 Ge2 O1 81.3(2) . .
F2 Ge2 O1 172.07(19) . .
O4 Ge2 Ge2 113.95(16) . 2_556
O6 Ge2 Ge2 113.25(16) . 2_556
O5 Ge2 Ge2 37.09(16) . 2_556
F2 Ge2 Ge2 127.94(14) . 2_556
O1 Ge2 Ge2 44.16(13) . 2_556
O2 Ge3 O6 114.0(2) . .
O2 Ge3 O7 109.7(2) . .
O6 Ge3 O7 106.4(2) . .
O2 Ge3 O8 110.4(2) . .
O6 Ge3 O8 109.8(2) . .
O7 Ge3 O8 106.1(2) . .
O3 Ge4 O9 104.9(3) . .
O3 Ge4 O4 113.9(2) . 2_556
O9 Ge4 O4 109.8(2) . 2_556
O3 Ge4 O8 112.5(2) . .
O9 Ge4 O8 106.69(15) . .
O4 Ge4 O8 108.7(2) 2_556 .
N2 Ni1 N2 175.8(4) . 2_656
N2 Ni1 N3 94.5(3) . 2_656
N2 Ni1 N3 82.7(3) 2_656 2_656
N2 Ni1 N3 82.7(3) . .
N2 Ni1 N3 94.5(3) 2_656 .
N3 Ni1 N3 97.5(4) 2_656 .
N2 Ni1 N1 81.8(3) . .
N2 Ni1 N1 101.3(2) 2_656 .
N3 Ni1 N1 89.9(2) 2_656 .
N3 Ni1 N1 163.3(3) . .
N2 Ni1 N1 101.3(2) . 2_656
N2 Ni1 N1 81.8(3) 2_656 2_656
N3 Ni1 N1 163.3(2) 2_656 2_656
N3 Ni1 N1 89.9(2) . 2_656
N1 Ni1 N1 87.2(3) . 2_656
N5 Ni2 N5 180 3_666 .
N5 Ni2 N6 96.7(3) 3_666 .
N5 Ni2 N6 83.3(3) . .
N5 Ni2 N6 83.3(3) 3_666 3_666
N5 Ni2 N6 96.7(3) . 3_666
N6 Ni2 N6 180 . 3_666
N5 Ni2 N4 97.7(3) 3_666 .
N5 Ni2 N4 82.3(3) . .
N6 Ni2 N4 91.1(2) . .
N6 Ni2 N4 88.9(2) 3_666 .
N5 Ni2 N4 82.3(3) 3_666 3_666
N5 Ni2 N4 97.7(3) . 3_666
N6 Ni2 N4 88.9(2) . 3_666
N6 Ni2 N4 91.1(2) 3_666 3_666
N4 Ni2 N4 180 . 3_666
Ge2 O1 Ge2 91.7(3) . 2_556
Ge2 O1 Ge1 134.16(13) . .
Ge2 O1 Ge1 134.16(13) 2_556 .
Ge3 O2 Ge1 119.8(2) . .
Ge4 O3 Ge1 118.9(3) . .
Ge4 O4 Ge2 120.4(3) 2_556 .
Ge2 O5 Ge2 105.8(3) 2_556 .
Ge3 O6 Ge2 122.2(3) . .
Ge3 O7 H7 109.5 . .
Ge4 O8 Ge3 119.3(2) . .
Ge4 O9 Ge4 146.7(4) . 2_456
C1 N1 Ni1 107.3(5) . .
C1 N1 H1A 110.3 . .
Ni1 N1 H1A 110.3 . .
C1 N1 H1B 110.3 . .
Ni1 N1 H1B 110.3 . .
H1A N1 H1B 108.5 . .
C3 N2 C2 118.3(7) . .
C3 N2 Ni1 106.1(5) . .
C2 N2 Ni1 108.2(5) . .
C3 N2 H2 108.0 . .
C2 N2 H2 108.0 . .
Ni1 N2 H2 108.0 . .
C4 N3 Ni1 107.6(5) . .
C4 N3 H3A 110.2 . .
Ni1 N3 H3A 110.2 . .
C4 N3 H3B 110.2 . .
Ni1 N3 H3B 110.2 . .
H3A N3 H3B 108.5 . .
C5 N4 Ni2 110.5(5) . .
C5 N4 H4A 109.6 . .
Ni2 N4 H4A 109.6 . .
C5 N4 H4B 109.6 . .
Ni2 N4 H4B 109.6 . .
H4A N4 H4B 108.1 . .
C6 N5 C7 114.6(7) . .
C6 N5 Ni2 106.3(5) . .
C7 N5 Ni2 109.6(5) . .
C6 N5 H5 108.7 . .
C7 N5 H5 108.7 . .
Ni2 N5 H5 108.7 . .
C8 N6 Ni2 109.4(5) . .
C8 N6 H6A 109.8 . .
Ni2 N6 H6A 109.8 . .
C8 N6 H6B 109.8 . .
Ni2 N6 H6B 109.8 . .
H6A N6 H6B 108.2 . .
N1 C1 C2 108.8(7) . .
N1 C1 H1C 109.9 . .
C2 C1 H1C 109.9 . .
N1 C1 H1D 109.9 . .
C2 C1 H1D 109.9 . .
H1C C1 H1D 108.3 . .
C1 C2 N2 107.9(7) . .
C1 C2 H2A 110.1 . .
N2 C2 H2A 110.1 . .
C1 C2 H2B 110.1 . .
N2 C2 H2B 110.1 . .
H2A C2 H2B 108.4 . .
N2 C3 C4 107.4(7) . .
N2 C3 H3C 110.2 . .
C4 C3 H3C 110.2 . .
N2 C3 H3D 110.2 . .
C4 C3 H3D 110.2 . .
H3C C3 H3D 108.5 . .
N3 C4 C3 109.5(7) . .
N3 C4 H4C 109.8 . .
C3 C4 H4C 109.8 . .
N3 C4 H4D 109.8 . .
C3 C4 H4D 109.8 . .
H4C C4 H4D 108.2 . .
N4 C5 C6 108.9(7) . .
N4 C5 H5A 109.9 . .
C6 C5 H5A 109.9 . .
N4 C5 H5B 109.9 . .
C6 C5 H5B 109.9 . .
H5A C5 H5B 108.3 . .
N5 C6 C5 113.4(7) . .
N5 C6 H6C 108.9 . .
C5 C6 H6C 108.9 . .
N5 C6 H6D 108.9 . .
C5 C6 H6D 108.9 . .
H6C C6 H6D 107.7 . .
N5 C7 C8 113.7(7) . .
N5 C7 H7A 108.8 . .
C8 C7 H7A 108.8 . .
N5 C7 H7B 108.8 . .
C8 C7 H7B 108.8 . .
H7A C7 H7B 107.7 . .
N6 C8 C7 111.5(7) . .
N6 C8 H8A 109.3 . .
C7 C8 H8A 109.3 . .
N6 C8 H8B 109.3 . .
C7 C8 H8B 109.3 . .
H8A C8 H8B 108.0 . .

loop_
_geom_bond_atom_site_label_1
_geom_bond_atom_site_label_2
_geom_bond_distance
_geom_bond_site_symmetry_2
Ge1 F1 1.807(6) .
Ge1 O2 1.875(4) .
Ge1 O2 1.875(4) 2_556
Ge1 O3 1.890(4) .
Ge1 O3 1.890(4) 2_556
Ge1 O1 1.999(6) .
Ge2 O4 1.772(4) .
Ge2 O6 1.776(4) .
Ge2 O5 1.785(4) .
Ge2 F2 1.817(4) .
Ge2 O1 1.984(4) .
Ge2 Ge2 2.8472(16) 2_556
Ge3 O2 1.719(4) .
Ge3 O6 1.745(5) .
Ge3 O7 1.752(5) .
Ge3 O8 1.754(5) .
Ge4 O3 1.725(4) .
Ge4 O9 1.740(2) .
Ge4 O4 1.751(5) 2_556
Ge4 O8 1.754(5) .
Ni1 N2 2.067(6) .
Ni1 N2 2.067(6) 2_656
Ni1 N3 2.129(7) 2_656
Ni1 N3 2.129(7) .
Ni1 N1 2.166(7) .
Ni1 N1 2.166(7) 2_656
Ni2 N5 2.065(6) 3_666
Ni2 N5 2.065(6) .
Ni2 N6 2.077(6) .
Ni2 N6 2.077(6) 3_666
Ni2 N4 2.147(7) .
Ni2 N4 2.147(7) 3_666
O1 Ge2 1.984(4) 2_556
O4 Ge4 1.751(5) 2_556
O5 Ge2 1.785(4) 2_556
O7 H7 0.8200 .
O9 Ge4 1.740(2) 2_456
N1 C1 1.478(10) .
N1 H1A 0.9000 .
N1 H1B 0.9000 .
N2 C3 1.466(10) .
N2 C2 1.497(10) .
N2 H2 0.9100 .
N3 C4 1.481(10) .
N3 H3A 0.9000 .
N3 H3B 0.9000 .
N4 C5 1.462(11) .
N4 H4A 0.9000 .
N4 H4B 0.9000 .
N5 C6 1.449(11) .
N5 C7 1.459(10) .
N5 H5 0.9100 .
N6 C8 1.465(10) .
N6 H6A 0.9000 .
N6 H6B 0.9000 .
C1 C2 1.487(12) .
C1 H1C 0.9700 .
C1 H1D 0.9700 .
C2 H2A 0.9700 .
C2 H2B 0.9700 .
C3 C4 1.511(12) .
C3 H3C 0.9700 .
C3 H3D 0.9700 .
C4 H4C 0.9700 .
C4 H4D 0.9700 .
C5 C6 1.516(13) .
C5 H5A 0.9700 .
C5 H5B 0.9700 .
C6 H6C 0.9700 .
C6 H6D 0.9700 .
C7 C8 1.467(12) .
C7 H7A 0.9700 .
C7 H7B 0.9700 .
C8 H8A 0.9700 .
C8 H8B 0.9700 .

loop_
_geom_hbond_atom_site_label_D
_geom_hbond_atom_site_label_H
_geom_hbond_atom_site_label_A
_geom_hbond_distance_DH
_geom_hbond_distance_HA
_geom_hbond_distance_DA
_geom_hbond_angle_DHA
_geom_hbond_site_symmetry_A
N1 H1A O6 0.90 2.13 2.975(8) 155.6 3_656
N2 H2 F2 0.91 2.18 3.080(7) 170.6 .
N3 H3A F2 0.90 2.32 3.165(8) 156.0 4_656
N4 H4B F1 0.90 2.14 3.008(7) 162.3 3_666
N5 H5 O3 0.91 2.42 3.311(9) 166.1 2_556
N6 H6A O2 0.90 2.06 2.885(8) 151.2 3_666
